data_1517509
loop_
_publ_author_name
'Bailey, Stephen J.'
'Wales, Steven M.'
'Willis, Anthony C.'
'Keller, Paul A.'

_publ_section_title
;
 Ring-opening and -expansion of 2,2'-biaziridine: access to diverse
 enantiopure linear and bicyclic vicinal diamines.
;
_journal_issue 16
_journal_name_full 'Organic letters'
_journal_page_first 4344
_journal_page_last 4347
_journal_paper_doi 10.1021/ol502164b
_journal_volume 16
_journal_year 2014
_chemical_absolute_configuration ad
_chemical_compound_source ' from U of Wollongong'
_chemical_formula_moiety 'C24 H25 Br N2 O4 S2'
_chemical_formula_sum 'C24 H25 Br N2 O4 S2'
_chemical_formula_weight 549.51
_space_group_IT_number 4
_symmetry_cell_setting monoclinic
_symmetry_space_group_name_Hall 'P 2yb'
_symmetry_space_group_name_H-M 'P 1 21 1'
_atom_sites_solution_hydrogens difmap
_atom_sites_solution_primary direct
_audit_creation_date 13-10-25
_audit_creation_method CRYSTALS_ver_14.40
_audit_update_record
;
2013-10-25 - Report on C24 H25 Br N2 O4 S2
             by Anthony C. Willis
             for Paul Keller



2013-10-25 - passes checkcif tests with minor warnings  
;
_cell_angle_alpha 90
_cell_angle_beta 101.3911(10)
_cell_angle_gamma 90
_cell_formula_units_Z 4
_cell_length_a 7.5263(1)
_cell_length_b 18.5552(3)
_cell_length_c 18.2559(3)
_cell_measurement_reflns_used 49626
_cell_measurement_temperature 200
_cell_measurement_theta_max 27.5
_cell_measurement_theta_min 3
_cell_volume 2499.25(7)
_computing_cell_refinement 'DENZO/SCALEPACK (Otwinowski & Minor, 1997)'
_computing_data_collection 'COLLECT (Nonius, 2001).'
_computing_data_reduction 'DENZO/SCALEPACK (Otwinowski & Minor, 1997)'
_computing_molecular_graphics
; 
ORTEP-II (Johnson 1976) in teXsan (MSC, 1992-1997)
;
_computing_publication_material 'CRYSTALS (Betteridge et al., 2003)'
_computing_structure_refinement 'CRYSTALS (Betteridge et al., 2003)'
_computing_structure_solution 'SIR92 (Altomare et al., 1994)'
_diffrn_ambient_temperature 200
_diffrn_measured_fraction_theta_full 0.996
_diffrn_measured_fraction_theta_max 0.996
_diffrn_measurement_device Area
_diffrn_measurement_device_type 'Nonius KappaCCD'
_diffrn_measurement_method ' \f and \w scans with CCD '
_diffrn_radiation_monochromator graphite
_diffrn_radiation_type 'Mo K\a'
_diffrn_radiation_wavelength 0.71073
_diffrn_reflns_av_R_equivalents 0.073
_diffrn_reflns_limit_h_max 9
_diffrn_reflns_limit_h_min -8
_diffrn_reflns_limit_k_max 24
_diffrn_reflns_limit_k_min -24
_diffrn_reflns_limit_l_max 23
_diffrn_reflns_limit_l_min -23
_diffrn_reflns_number 57955
_diffrn_reflns_theta_full 27.584
_diffrn_reflns_theta_max 27.584
_diffrn_reflns_theta_min 2.771
_diffrn_standards_number 0
_exptl_absorpt_coefficient_mu 1.845
_exptl_absorpt_correction_T_max 0.917
_exptl_absorpt_correction_T_min 0.652
_exptl_absorpt_correction_type integration
_exptl_absorpt_process_details
;
via Gaussian method (Coppens, 1970) implemented in maXus (2000)
;
_exptl_crystal_colour colourless
_exptl_crystal_density_diffrn 1.460
_exptl_crystal_density_method 'not measured'
_exptl_crystal_description rod
_exptl_crystal_F_000 1128
_exptl_crystal_size_max 0.420
_exptl_crystal_size_mid 0.070
_exptl_crystal_size_min 0.050
_refine_diff_density_max 1.16
_refine_diff_density_min -1.26
_refine_ls_abs_structure_details 'Flack (1983), 5578 Friedel-pairs'
_refine_ls_abs_structure_Flack -0.015(5)
_refine_ls_extinction_method None
_refine_ls_goodness_of_fit_ref 0.9740
_refine_ls_hydrogen_treatment constr
_refine_ls_matrix_type full
_refine_ls_number_parameters 596
_refine_ls_number_reflns 11510
_refine_ls_number_restraints 1
_refine_ls_R_factor_all 0.0621
_refine_ls_R_factor_gt 0.0391
_refine_ls_shift/su_max 0.0053658
_refine_ls_shift/su_mean 0.0005387
_refine_ls_structure_factor_coef Fsqd
_refine_ls_weighting_details
;
 Method= Modified Sheldrick 
 w=1/[\s^2^(F^2^) + ( 0.03P)^2^ + 1.00P] 
 ,where P=(max(Fo^2^,0) + 2Fc^2^)/3 
;
_refine_ls_weighting_scheme calc
_refine_ls_wR_factor_all 0.0799
_refine_ls_wR_factor_gt 0.0723
_refine_ls_wR_factor_ref 0.0799
_reflns_limit_h_max 9
_reflns_limit_h_min -9
_reflns_limit_k_max 24
_reflns_limit_k_min -24
_reflns_limit_l_max 23
_reflns_limit_l_min 0
_reflns_number_gt 8751
_reflns_number_total 11510
_reflns_threshold_expression I>2.0\s(I)
_oxford_diffrn_Wilson_B_factor 3.82
_oxford_diffrn_Wilson_scale 15.27
_oxford_refine_ls_r_factor_ref 0.0621
_oxford_refine_ls_scale 0.28129(12)
_oxford_reflns_number_all 11510
_oxford_reflns_threshold_expression_ref I>-10.0\s(I)
_oxford_structure_analysis_title 'kel1307 At 8:55 on 25/10'
_cod_data_source_file ol502164b_si_004.cif
_cod_data_source_block kel1307
_cod_original_sg_symbol_Hall 'P 2yb '
_cod_original_sg_symbol_H-M 'P 1 21 1 '
_cod_database_code 1517509

loop_
_symmetry_equiv_pos_as_xyz
x,y,z
-x,y+1/2,-z

loop_
_atom_site_label
_atom_site_type_symbol
_atom_site_fract_x
_atom_site_fract_y
_atom_site_fract_z
_atom_site_U_iso_or_equiv
_atom_site_occupancy
_atom_site_adp_type
_atom_site_refinement_flags_posn
Br1 Br 0.54596(6) 0.30217(3) 0.05045(2) 0.0607 1.0000 Uani .
Br2 Br 0.59427(6) 0.66425(3) 0.32641(2) 0.0595 1.0000 Uani .
S1 S 0.30018(10) 0.37218(5) 0.28226(4) 0.0348 1.0000 Uani .
S2 S 0.56092(10) 0.57359(5) 0.09824(4) 0.0369 1.0000 Uani .
S3 S 0.28657(10) 0.82685(5) 0.49566(4) 0.0386 1.0000 Uani .
S4 S 0.51985(11) 0.92819(5) 0.24642(5) 0.0441 1.0000 Uani .
O1 O 0.2040(3) 0.43277(12) 0.24525(13) 0.0416 1.0000 Uani .
O2 O 0.2803(3) 0.35496(12) 0.35705(11) 0.0419 1.0000 Uani .
O3 O 0.6611(3) 0.59342(13) 0.04227(13) 0.0486 1.0000 Uani .
O4 O 0.5213(3) 0.62764(12) 0.14923(13) 0.0444 1.0000 Uani .
O5 O 0.1890(3) 0.86832(13) 0.43451(13) 0.0454 1.0000 Uani .
O6 O 0.2608(3) 0.84149(13) 0.57023(12) 0.0478 1.0000 Uani .
O7 O 0.4527(3) 0.99472(13) 0.27113(15) 0.0578 1.0000 Uani .
O8 O 0.6237(3) 0.93125(15) 0.18896(14) 0.0579 1.0000 Uani .
N1 N 0.5132(3) 0.38496(14) 0.28637(13) 0.0348 1.0000 Uani .
N2 N 0.6724(3) 0.50431(13) 0.14436(13) 0.0324 1.0000 Uani .
N3 N 0.4999(3) 0.83641(15) 0.49799(15) 0.0403 1.0000 Uani .
N4 N 0.6458(3) 0.88370(14) 0.31745(14) 0.0364 1.0000 Uani .
C1 C 0.7481(4) 0.35576(16) 0.21250(19) 0.0362 1.0000 Uani .
C2 C 0.5796(4) 0.40055(16) 0.21704(17) 0.0317 1.0000 Uani .
C3 C 0.6085(4) 0.48078(16) 0.21264(15) 0.0322 1.0000 Uani .
C4 C 0.7861(4) 0.51771(18) 0.21952(17) 0.0376 1.0000 Uani .
C5 C 0.7161(4) 0.27596(17) 0.20350(18) 0.0379 1.0000 Uani .
C6 C 0.6309(5) 0.24440(18) 0.1359(2) 0.0445 1.0000 Uani .
C7 C 0.6095(5) 0.1709(2) 0.1282(2) 0.0519 1.0000 Uani .
C8 C 0.6723(6) 0.1263(2) 0.1879(3) 0.0619 1.0000 Uani .
C9 C 0.7544(5) 0.1554(2) 0.2554(2) 0.0581 1.0000 Uani .
C10 C 0.7774(5) 0.22953(19) 0.2634(2) 0.0485 1.0000 Uani .
C11 C 0.2367(4) 0.29622(19) 0.22636(17) 0.0379 1.0000 Uani .
C12 C 0.1431(4) 0.3031(2) 0.15382(18) 0.0483 1.0000 Uani .
C13 C 0.0933(5) 0.2414(3) 0.1113(2) 0.0669 1.0000 Uani .
C14 C 0.1395(5) 0.1734(2) 0.1409(3) 0.0670 1.0000 Uani .
C15 C 0.2351(5) 0.1679(2) 0.2131(2) 0.0619 1.0000 Uani .
C16 C 0.2851(5) 0.22842(19) 0.2560(2) 0.0475 1.0000 Uani .
C17 C 0.0846(7) 0.1062(3) 0.0944(3) 0.1030 1.0000 Uani .
C18 C 0.3606(4) 0.53000(17) 0.05669(16) 0.0345 1.0000 Uani .
C19 C 0.3526(4) 0.49030(18) -0.00830(18) 0.0423 1.0000 Uani .
C20 C 0.1970(4) 0.45211(19) -0.03754(19) 0.0450 1.0000 Uani .
C21 C 0.0487(4) 0.45351(19) -0.00244(18) 0.0435 1.0000 Uani .
C22 C 0.0590(4) 0.4938(2) 0.06202(18) 0.0444 1.0000 Uani .
C23 C 0.2125(4) 0.53175(18) 0.09218(17) 0.0382 1.0000 Uani .
C24 C -0.1213(5) 0.4128(3) -0.0349(2) 0.0684 1.0000 Uani .
C25 C 0.7546(4) 0.78086(17) 0.45105(18) 0.0395 1.0000 Uani .
C26 C 0.5753(4) 0.82160(17) 0.43091(16) 0.0353 1.0000 Uani .
C27 C 0.5871(4) 0.89142(17) 0.38960(17) 0.0384 1.0000 Uani .
C28 C 0.7546(5) 0.92780(19) 0.3779(2) 0.0470 1.0000 Uani .
C29 C 0.7387(4) 0.70506(18) 0.47821(19) 0.0417 1.0000 Uani .
C30 C 0.6728(5) 0.64847(19) 0.4307(2) 0.0485 1.0000 Uani .
C31 C 0.6645(6) 0.5784(2) 0.4567(3) 0.0631 1.0000 Uani .
C32 C 0.7243(6) 0.5643(2) 0.5317(3) 0.0704 1.0000 Uani .
C33 C 0.7880(6) 0.6192(2) 0.5805(2) 0.0637 1.0000 Uani .
C34 C 0.7951(5) 0.6886(2) 0.5535(2) 0.0494 1.0000 Uani .
C35 C 0.2358(4) 0.73538(19) 0.47475(18) 0.0394 1.0000 Uani .
C36 C 0.1589(4) 0.7146(2) 0.4030(2) 0.0454 1.0000 Uani .
C37 C 0.1265(5) 0.6423(2) 0.3883(2) 0.0566 1.0000 Uani .
C38 C 0.1669(6) 0.5905(2) 0.4428(2) 0.0603 1.0000 Uani .
C39 C 0.2456(6) 0.6132(2) 0.5142(2) 0.0639 1.0000 Uani .
C40 C 0.2799(5) 0.6850(2) 0.5311(2) 0.0533 1.0000 Uani .
C41 C 0.1297(8) 0.5115(2) 0.4265(3) 0.0941 1.0000 Uani .
C42 C 0.3403(4) 0.86742(18) 0.22231(18) 0.0410 1.0000 Uani .
C43 C 0.1744(5) 0.8816(2) 0.2411(2) 0.0510 1.0000 Uani .
C44 C 0.0327(5) 0.8336(2) 0.2212(2) 0.0588 1.0000 Uani .
C45 C 0.0558(5) 0.7711(2) 0.1831(2) 0.0610 1.0000 Uani .
C46 C 0.2228(5) 0.7563(2) 0.1654(3) 0.0633 1.0000 Uani .
C47 C 0.3652(5) 0.8042(2) 0.1847(2) 0.0541 1.0000 Uani .
C48 C -0.1007(6) 0.7190(3) 0.1591(3) 0.0960 1.0000 Uani .
H11 H 0.8388 0.3645 0.2568 0.0427 1.0000 Uiso R
H12 H 0.7929 0.3730 0.1698 0.0423 1.0000 Uiso R
H21 H 0.4811 0.3877 0.1743 0.0371 1.0000 Uiso R
H31 H 0.5097 0.5091 0.2261 0.0392 1.0000 Uiso R
H41 H 0.7993 0.5663 0.2378 0.0451 1.0000 Uiso R
H42 H 0.9004 0.4913 0.2316 0.0442 1.0000 Uiso R
H71 H 0.5547 0.1514 0.0835 0.0622 1.0000 Uiso R
H81 H 0.6586 0.0755 0.1831 0.0753 1.0000 Uiso R
H91 H 0.7973 0.1252 0.2948 0.0708 1.0000 Uiso R
H101 H 0.8355 0.2487 0.3091 0.0569 1.0000 Uiso R
H121 H 0.1148 0.3493 0.1346 0.0575 1.0000 Uiso R
H131 H 0.0305 0.2468 0.0627 0.0795 1.0000 Uiso R
H151 H 0.2666 0.1227 0.2331 0.0737 1.0000 Uiso R
H161 H 0.3540 0.2247 0.3051 0.0567 1.0000 Uiso R
H171 H 0.0133 0.0741 0.1179 0.1541 1.0000 Uiso R
H172 H 0.0151 0.1200 0.0462 0.1546 1.0000 Uiso R
H173 H 0.1910 0.0812 0.0870 0.1542 1.0000 Uiso R
H191 H 0.4513 0.4884 -0.0315 0.0509 1.0000 Uiso R
H201 H 0.1901 0.4248 -0.0812 0.0539 1.0000 Uiso R
H221 H -0.0409 0.4953 0.0843 0.0527 1.0000 Uiso R
H231 H 0.2165 0.5583 0.1370 0.0454 1.0000 Uiso R
H241 H -0.1934 0.4079 0.0021 0.1035 1.0000 Uiso R
H242 H -0.1887 0.4380 -0.0769 0.1037 1.0000 Uiso R
H243 H -0.0898 0.3654 -0.0493 0.1035 1.0000 Uiso R
H251 H 0.8356 0.8073 0.4900 0.0460 1.0000 Uiso R
H252 H 0.8074 0.7808 0.4072 0.0470 1.0000 Uiso R
H261 H 0.4896 0.7912 0.3977 0.0412 1.0000 Uiso R
H271 H 0.4852 0.9231 0.3877 0.0454 1.0000 Uiso R
H281 H 0.7501 0.9799 0.3733 0.0549 1.0000 Uiso R
H282 H 0.8718 0.9090 0.4009 0.0559 1.0000 Uiso R
H311 H 0.6191 0.5412 0.4238 0.0752 1.0000 Uiso R
H321 H 0.7233 0.5168 0.5499 0.0844 1.0000 Uiso R
H331 H 0.8255 0.6095 0.6315 0.0755 1.0000 Uiso R
H341 H 0.8390 0.7254 0.5864 0.0595 1.0000 Uiso R
H361 H 0.1339 0.7491 0.3650 0.0532 1.0000 Uiso R
H371 H 0.0755 0.6281 0.3407 0.0682 1.0000 Uiso R
H391 H 0.2775 0.5787 0.5529 0.0770 1.0000 Uiso R
H401 H 0.3327 0.6997 0.5796 0.0640 1.0000 Uiso R
H411 H 0.2383 0.4851 0.4464 0.1412 1.0000 Uiso R
H412 H 0.0347 0.4936 0.4489 0.1409 1.0000 Uiso R
H413 H 0.1025 0.5037 0.3731 0.1410 1.0000 Uiso R
H431 H 0.1610 0.9231 0.2672 0.0611 1.0000 Uiso R
H441 H -0.0793 0.8431 0.2336 0.0710 1.0000 Uiso R
H461 H 0.2380 0.7138 0.1398 0.0764 1.0000 Uiso R
H471 H 0.4781 0.7948 0.1728 0.0644 1.0000 Uiso R
H481 H -0.0491 0.6716 0.1596 0.1443 1.0000 Uiso R
H482 H -0.1621 0.7314 0.1094 0.1443 1.0000 Uiso R
H483 H -0.1820 0.7215 0.1933 0.1444 1.0000 Uiso R
H1 H 0.5877 0.3681 0.3248 0.0424 1.0000 Uiso R
H3 H 0.5692 0.8410 0.5401 0.0477 1.0000 Uiso R

loop_
_atom_site_aniso_label
_atom_site_aniso_U_11
_atom_site_aniso_U_22
_atom_site_aniso_U_33
_atom_site_aniso_U_23
_atom_site_aniso_U_13
_atom_site_aniso_U_12
Br1 0.0782(3) 0.0613(2) 0.0443(2) -0.00010(18) 0.01647(18) -0.0108(2)
Br2 0.0738(3) 0.0589(2) 0.0487(2) -0.01259(19) 0.01917(18) 0.0059(2)
S1 0.0312(4) 0.0404(5) 0.0346(4) 0.0020(3) 0.0109(3) 0.0016(3)
S2 0.0349(4) 0.0375(4) 0.0391(4) 0.0040(4) 0.0093(3) -0.0003(3)
S3 0.0324(4) 0.0478(5) 0.0373(4) -0.0042(3) 0.0112(3) 0.0008(3)
S4 0.0454(5) 0.0410(5) 0.0478(5) 0.0109(4) 0.0135(4) 0.0013(4)
O1 0.0355(11) 0.0438(13) 0.0464(14) 0.0059(10) 0.0106(10) 0.0083(10)
O2 0.0409(12) 0.0559(14) 0.0321(11) 0.0035(10) 0.0147(9) 0.0005(10)
O3 0.0428(13) 0.0577(16) 0.0485(14) 0.0159(11) 0.0166(10) -0.0041(11)
O4 0.0465(13) 0.0346(12) 0.0516(14) -0.0045(10) 0.0083(10) 0.0036(10)
O5 0.0365(12) 0.0504(14) 0.0486(14) 0.0035(11) 0.0064(10) 0.0076(10)
O6 0.0404(12) 0.0652(16) 0.0414(13) -0.0139(11) 0.0168(10) -0.0026(11)
O7 0.0641(16) 0.0313(13) 0.0787(18) 0.0093(12) 0.0161(13) 0.0098(11)
O8 0.0583(15) 0.0695(17) 0.0514(15) 0.0188(13) 0.0246(13) -0.0055(13)
N1 0.0286(13) 0.0454(16) 0.0310(13) 0.0079(12) 0.0074(10) 0.0013(11)
N2 0.0321(13) 0.0337(14) 0.0324(13) 0.0009(11) 0.0089(10) -0.0006(11)
N3 0.0296(13) 0.0582(18) 0.0342(13) -0.0044(13) 0.0091(10) 0.0005(12)
N4 0.0361(14) 0.0356(15) 0.0391(14) 0.0035(12) 0.0112(11) 0.0014(11)
C1 0.0303(15) 0.0339(17) 0.0475(19) -0.0038(14) 0.0152(13) -0.0006(12)
C2 0.0288(15) 0.0346(17) 0.0328(16) -0.0001(13) 0.0083(12) -0.0008(12)
C3 0.0319(16) 0.0358(17) 0.0307(15) -0.0011(13) 0.0102(12) -0.0006(12)
C4 0.0341(16) 0.0391(18) 0.0382(17) -0.0031(14) 0.0040(13) -0.0031(13)
C5 0.0323(16) 0.0392(18) 0.0477(19) 0.0011(15) 0.0211(14) 0.0014(13)
C6 0.0447(19) 0.042(2) 0.052(2) -0.0034(16) 0.0225(16) -0.0069(15)
C7 0.061(2) 0.042(2) 0.061(2) -0.0088(19) 0.0309(18) -0.0071(18)
C8 0.068(3) 0.037(2) 0.092(3) -0.007(2) 0.043(2) -0.0055(19)
C9 0.064(2) 0.041(2) 0.078(3) 0.017(2) 0.034(2) 0.0110(18)
C10 0.046(2) 0.043(2) 0.061(2) 0.0032(17) 0.0203(17) 0.0042(15)
C11 0.0296(15) 0.0458(19) 0.0423(17) -0.0021(16) 0.0168(13) -0.0031(14)
C12 0.0363(17) 0.065(2) 0.0450(19) -0.0074(19) 0.0110(14) -0.0023(17)
C13 0.042(2) 0.107(4) 0.054(2) -0.031(3) 0.0161(18) -0.015(2)
C14 0.054(2) 0.069(3) 0.090(3) -0.028(3) 0.042(2) -0.018(2)
C15 0.068(2) 0.051(2) 0.076(3) -0.014(2) 0.038(2) -0.012(2)
C16 0.0462(19) 0.045(2) 0.057(2) -0.0033(17) 0.0239(17) -0.0067(16)
C17 0.097(4) 0.096(4) 0.133(5) -0.069(4) 0.062(4) -0.044(3)
C18 0.0313(15) 0.0405(18) 0.0319(16) 0.0026(13) 0.0067(12) 0.0010(13)
C19 0.0406(18) 0.051(2) 0.0383(18) -0.0014(15) 0.0154(14) 0.0008(15)
C20 0.0453(19) 0.051(2) 0.0377(18) -0.0026(16) 0.0070(15) 0.0010(15)
C21 0.0377(18) 0.054(2) 0.0367(18) 0.0073(16) 0.0032(15) -0.0035(15)
C22 0.0327(17) 0.061(2) 0.0421(19) 0.0043(16) 0.0127(14) 0.0013(15)
C23 0.0368(17) 0.0458(19) 0.0328(16) -0.0029(14) 0.0090(13) 0.0054(14)
C24 0.051(2) 0.094(3) 0.058(3) -0.011(2) 0.0048(19) -0.028(2)
C25 0.0368(17) 0.045(2) 0.0392(17) 0.0010(14) 0.0132(14) 0.0042(13)
C26 0.0329(15) 0.044(2) 0.0309(15) -0.0021(13) 0.0123(12) 0.0016(13)
C27 0.0384(17) 0.0369(18) 0.0419(18) -0.0030(14) 0.0129(14) 0.0032(13)
C28 0.0484(19) 0.039(2) 0.054(2) -0.0036(16) 0.0111(16) -0.0086(15)
C29 0.0402(18) 0.045(2) 0.0429(19) 0.0027(16) 0.0166(15) 0.0071(15)
C30 0.055(2) 0.044(2) 0.052(2) 0.0002(16) 0.0259(17) 0.0093(16)
C31 0.078(3) 0.042(2) 0.078(3) -0.003(2) 0.036(2) 0.007(2)
C32 0.082(3) 0.052(3) 0.087(3) 0.020(2) 0.041(3) 0.018(2)
C33 0.076(3) 0.066(3) 0.054(2) 0.022(2) 0.027(2) 0.021(2)
C34 0.051(2) 0.054(2) 0.046(2) 0.0048(17) 0.0160(16) 0.0111(16)
C35 0.0362(17) 0.046(2) 0.0382(18) -0.0034(15) 0.0140(14) 0.0032(14)
C36 0.0441(19) 0.051(2) 0.0413(19) -0.0029(16) 0.0077(15) 0.0042(16)
C37 0.052(2) 0.061(3) 0.057(2) -0.0150(19) 0.0109(18) -0.0026(18)
C38 0.071(3) 0.047(2) 0.069(3) -0.011(2) 0.028(2) -0.0010(19)
C39 0.086(3) 0.051(3) 0.060(3) 0.013(2) 0.026(2) 0.003(2)
C40 0.064(2) 0.054(3) 0.043(2) 0.0038(17) 0.0152(17) -0.0010(18)
C41 0.128(5) 0.046(3) 0.113(4) -0.019(3) 0.036(4) -0.003(3)
C42 0.0392(17) 0.043(2) 0.0398(18) 0.0077(15) 0.0056(14) 0.0019(14)
C43 0.049(2) 0.057(2) 0.048(2) 0.0063(18) 0.0133(16) 0.0061(17)
C44 0.0382(19) 0.075(3) 0.064(2) 0.010(2) 0.0126(17) -0.0025(18)
C45 0.050(2) 0.058(3) 0.074(3) 0.017(2) 0.007(2) -0.0060(18)
C46 0.054(2) 0.045(2) 0.088(3) -0.005(2) 0.007(2) 0.0025(18)
C47 0.0408(18) 0.051(2) 0.070(2) 0.004(2) 0.0089(16) 0.0081(17)
C48 0.065(3) 0.084(4) 0.134(5) 0.001(3) 0.007(3) -0.027(3)

loop_
_atom_type_symbol
_atom_type_scat_dispersion_real
_atom_type_scat_dispersion_imag
_atom_type_scat_Cromer_Mann_a1
_atom_type_scat_Cromer_Mann_b1
_atom_type_scat_Cromer_Mann_a2
_atom_type_scat_Cromer_Mann_b2
_atom_type_scat_Cromer_Mann_a3
_atom_type_scat_Cromer_Mann_b3
_atom_type_scat_Cromer_Mann_a4
_atom_type_scat_Cromer_Mann_b4
_atom_type_scat_Cromer_Mann_c
_atom_type_scat_source
C 0.0033 0.0016 2.3100 20.8439 1.0200 10.2075 1.5886 0.5687 0.8650 51.6512 0.2156 'International Tables Vol C 4.2.6.8 and 6.1.1.4'
H 0.0000 0.0000 0.4930 10.5109 0.3229 26.1257 0.1402 3.1424 0.0408 57.7998 0.0030 'International Tables Vol C 4.2.6.8 and 6.1.1.4'
Br -0.2901 2.4595 17.1789 2.1723 5.2358 16.5796 5.6377 0.2609 3.9851 41.4328 2.9557 'International Tables Vol C 4.2.6.8 and 6.1.1.4'
N 0.0061 0.0033 12.2126 0.0057 3.1322 9.8933 2.0125 28.9975 1.1663 0.5826 -11.5290 'International Tables Vol C 4.2.6.8 and 6.1.1.4'
O 0.0106 0.0060 3.0485 13.2771 2.2868 5.7011 1.5463 0.3239 0.8670 32.9089 0.2508 'International Tables Vol C 4.2.6.8 and 6.1.1.4'
S 0.1246 0.1234 6.9053 1.4679 5.2034 22.2151 1.4379 0.2536 1.5863 56.1720 0.8669 'International Tables Vol C 4.2.6.8 and 6.1.1.4'

loop_
_exptl_crystal_face_index_h
_exptl_crystal_face_index_k
_exptl_crystal_face_index_l
_exptl_crystal_face_perp_dist
1 0 0 0.250
-1 0 0 0.170
0 1 0 0.030
0 -1 0 0.040
0 0 1 0.020
0 0 -1 0.030
0 -2 -2 0.040
0 1 -1 0.035
0 -1 1 0.035

loop_
_geom_angle_atom_site_label_1
_geom_angle_atom_site_label_2
_geom_angle_atom_site_label_3
_geom_angle
_geom_angle_publ_flag
O1 S1 O2 118.99(13) yes
O1 S1 N1 108.20(13) yes
O2 S1 N1 106.14(13) yes
O1 S1 C11 107.63(15) yes
O2 S1 C11 107.88(14) yes
N1 S1 C11 107.50(13) yes
O3 S2 O4 119.20(15) yes
O3 S2 N2 105.94(13) yes
O4 S2 N2 110.99(13) yes
O3 S2 C18 109.88(14) yes
O4 S2 C18 109.41(14) yes
N2 S2 C18 99.62(14) yes
O5 S3 O6 119.44(14) yes
O5 S3 N3 108.47(14) yes
O6 S3 N3 105.96(13) yes
O5 S3 C35 106.99(16) yes
O6 S3 C35 108.81(15) yes
N3 S3 C35 106.51(14) yes
O7 S4 O8 118.24(16) yes
O7 S4 N4 111.22(15) yes
O8 S4 N4 106.35(14) yes
O7 S4 C42 109.27(16) yes
O8 S4 C42 110.41(17) yes
N4 S4 C42 99.74(14) yes
S1 N1 C2 119.4(2) yes
S1 N1 H1 117.7 no
C2 N1 H1 119.4 no
S2 N2 C3 115.82(19) yes
S2 N2 C4 118.5(2) yes
C3 N2 C4 59.89(18) yes
S3 N3 C26 120.3(2) yes
S3 N3 H3 118.1 no
C26 N3 H3 120.3 no
S4 N4 C27 114.9(2) yes
S4 N4 C28 116.8(2) yes
C27 N4 C28 60.1(2) yes
C2 C1 C5 115.0(2) yes
C2 C1 H11 108.7 no
C5 C1 H11 109.2 no
C2 C1 H12 106.9 no
C5 C1 H12 108.2 no
H11 C1 H12 108.6 no
C1 C2 N1 111.3(2) yes
C1 C2 C3 113.7(2) yes
N1 C2 C3 108.4(2) yes
C1 C2 H21 109.0 no
N1 C2 H21 107.4 no
C3 C2 H21 106.8 no
C2 C3 N2 114.1(2) yes
C2 C3 C4 126.0(3) yes
N2 C3 C4 60.07(18) yes
C2 C3 H31 113.0 no
N2 C3 H31 116.0 no
C4 C3 H31 116.4 no
N2 C4 C3 60.04(18) yes
N2 C4 H41 118.6 no
C3 C4 H41 119.5 no
N2 C4 H42 116.4 no
C3 C4 H42 121.7 no
H41 C4 H42 111.5 no
C1 C5 C6 122.9(3) yes
C1 C5 C10 120.0(3) yes
C6 C5 C10 117.0(3) yes
Br1 C6 C5 120.6(3) yes
Br1 C6 C7 117.5(3) yes
C5 C6 C7 121.8(3) yes
C6 C7 C8 120.0(4) yes
C6 C7 H71 120.3 no
C8 C7 H71 119.7 no
C7 C8 C9 119.8(4) yes
C7 C8 H81 120.6 no
C9 C8 H81 119.5 no
C8 C9 C10 120.5(4) yes
C8 C9 H91 119.2 no
C10 C9 H91 120.3 no
C5 C10 C9 120.8(4) yes
C5 C10 H101 119.3 no
C9 C10 H101 119.8 no
S1 C11 C12 121.0(3) yes
S1 C11 C16 118.8(3) yes
C12 C11 C16 120.2(3) yes
C11 C12 C13 119.3(4) yes
C11 C12 H121 118.8 no
C13 C12 H121 121.9 no
C12 C13 C14 120.7(4) yes
C12 C13 H131 118.5 no
C14 C13 H131 120.8 no
C13 C14 C15 118.9(4) yes
C13 C14 C17 120.5(5) yes
C15 C14 C17 120.6(5) yes
C14 C15 C16 121.1(4) yes
C14 C15 H151 119.4 no
C16 C15 H151 119.5 no
C11 C16 C15 119.7(4) yes
C11 C16 H161 119.2 no
C15 C16 H161 121.1 no
C14 C17 H171 111.9 no
C14 C17 H172 109.4 no
H171 C17 H172 108.8 no
C14 C17 H173 109.5 no
H171 C17 H173 108.6 no
H172 C17 H173 108.6 no
S2 C18 C19 120.3(2) yes
S2 C18 C23 119.2(2) yes
C19 C18 C23 120.4(3) yes
C18 C19 C20 119.5(3) yes
C18 C19 H191 120.6 no
C20 C19 H191 119.9 no
C19 C20 C21 120.5(3) yes
C19 C20 H201 120.4 no
C21 C20 H201 119.1 no
C20 C21 C22 119.1(3) yes
C20 C21 C24 120.4(3) yes
C22 C21 C24 120.5(3) yes
C21 C22 C23 121.4(3) yes
C21 C22 H221 118.6 no
C23 C22 H221 120.1 no
C18 C23 C22 119.2(3) yes
C18 C23 H231 121.3 no
C22 C23 H231 119.5 no
C21 C24 H241 109.2 no
C21 C24 H242 110.3 no
H241 C24 H242 109.2 no
C21 C24 H243 109.3 no
H241 C24 H243 108.3 no
H242 C24 H243 110.5 no
C26 C25 C29 114.7(3) yes
C26 C25 H251 108.8 no
C29 C25 H251 108.1 no
C26 C25 H252 106.9 no
C29 C25 H252 110.3 no
H251 C25 H252 107.8 no
C25 C26 N3 111.1(2) yes
C25 C26 C27 114.1(2) yes
N3 C26 C27 109.0(2) yes
C25 C26 H261 108.0 no
N3 C26 H261 108.0 no
C27 C26 H261 106.4 no
C26 C27 N4 114.8(2) yes
C26 C27 C28 126.7(3) yes
N4 C27 C28 60.2(2) yes
C26 C27 H271 114.7 no
N4 C27 H271 113.9 no
C28 C27 H271 114.3 no
N4 C28 C27 59.7(2) yes
N4 C28 H281 118.7 no
C27 C28 H281 116.7 no
N4 C28 H282 116.5 no
C27 C28 H282 120.2 no
H281 C28 H282 114.3 no
C25 C29 C30 122.9(3) yes
C25 C29 C34 120.2(3) yes
C30 C29 C34 116.9(3) yes
Br2 C30 C29 120.7(3) yes
Br2 C30 C31 117.4(3) yes
C29 C30 C31 121.9(4) yes
C30 C31 C32 119.2(4) yes
C30 C31 H311 120.5 no
C32 C31 H311 120.3 no
C31 C32 C33 120.4(4) yes
C31 C32 H321 120.2 no
C33 C32 H321 119.4 no
C32 C33 C34 119.5(4) yes
C32 C33 H331 120.0 no
C34 C33 H331 120.6 no
C29 C34 C33 122.1(4) yes
C29 C34 H341 118.6 no
C33 C34 H341 119.4 no
S3 C35 C36 120.5(3) yes
S3 C35 C40 118.7(3) yes
C36 C35 C40 120.8(3) yes
C35 C36 C37 118.8(4) yes
C35 C36 H361 119.9 no
C37 C36 H361 121.3 no
C36 C37 C38 122.2(4) yes
C36 C37 H371 119.3 no
C38 C37 H371 118.5 no
C37 C38 C39 117.5(4) yes
C37 C38 C41 122.0(4) yes
C39 C38 C41 120.5(4) yes
C38 C39 C40 122.0(4) yes
C38 C39 H391 119.6 no
C40 C39 H391 118.3 no
C35 C40 C39 118.6(4) yes
C35 C40 H401 120.1 no
C39 C40 H401 121.3 no
C38 C41 H411 108.1 no
C38 C41 H412 112.4 no
H411 C41 H412 108.3 no
C38 C41 H413 109.8 no
H411 C41 H413 107.5 no
H412 C41 H413 110.7 no
S4 C42 C43 120.4(3) yes
S4 C42 C47 119.7(3) yes
C43 C42 C47 119.9(3) yes
C42 C43 C44 120.0(4) yes
C42 C43 H431 118.9 no
C44 C43 H431 121.1 no
C43 C44 C45 120.4(4) yes
C43 C44 H441 120.1 no
C45 C44 H441 119.5 no
C44 C45 C46 119.6(4) yes
C44 C45 C48 120.8(4) yes
C46 C45 C48 119.6(4) yes
C45 C46 C47 120.4(4) yes
C45 C46 H461 119.3 no
C47 C46 H461 120.3 no
C42 C47 C46 119.6(3) yes
C42 C47 H471 119.4 no
C46 C47 H471 121.0 no
C45 C48 H481 106.9 no
C45 C48 H482 108.8 no
H481 C48 H482 110.2 no
C45 C48 H483 109.8 no
H481 C48 H483 110.3 no
H482 C48 H483 110.7 no

loop_
_geom_bond_atom_site_label_1
_geom_bond_atom_site_label_2
_geom_bond_distance
_geom_bond_publ_flag
Br1 C6 1.897(4) yes
Br2 C30 1.902(4) yes
S1 O1 1.432(2) yes
S1 O2 1.438(2) yes
S1 N1 1.608(2) yes
S1 C11 1.750(3) yes
S2 O3 1.433(2) yes
S2 O4 1.439(2) yes
S2 N2 1.669(3) yes
S2 C18 1.747(3) yes
S3 O5 1.433(2) yes
S3 O6 1.438(2) yes
S3 N3 1.607(3) yes
S3 C35 1.765(4) yes
S4 O7 1.440(3) yes
S4 O8 1.428(2) yes
S4 N4 1.666(3) yes
S4 C42 1.749(3) yes
N1 C2 1.478(4) yes
N1 H1 0.867 no
N2 C3 1.487(4) yes
N2 C4 1.488(4) yes
N3 C26 1.474(4) yes
N3 H3 0.843 no
N4 C27 1.477(4) yes
N4 C28 1.483(4) yes
C1 C2 1.532(4) yes
C1 C5 1.504(4) yes
C1 H11 0.964 no
C1 H12 0.962 no
C2 C3 1.509(4) yes
C2 H21 0.993 no
C3 C4 1.485(4) yes
C3 H31 0.981 no
C4 H41 0.960 no
C4 H42 0.977 no
C5 C6 1.401(5) yes
C5 C10 1.397(5) yes
C6 C7 1.378(5) yes
C7 C8 1.374(6) yes
C7 H71 0.914 no
C8 C9 1.375(6) yes
C8 H81 0.951 no
C9 C10 1.390(5) yes
C9 H91 0.920 no
C10 H101 0.933 no
C11 C12 1.378(4) yes
C11 C16 1.389(5) yes
C12 C13 1.393(6) yes
C12 H121 0.935 no
C13 C14 1.390(7) yes
C13 H131 0.924 no
C14 C15 1.374(6) yes
C14 C17 1.519(6) yes
C15 C16 1.378(5) yes
C15 H151 0.926 no
C16 H161 0.945 no
C17 H171 0.960 no
C17 H172 0.965 no
C17 H173 0.958 no
C18 C19 1.388(4) yes
C18 C23 1.396(4) yes
C19 C20 1.383(5) yes
C19 H191 0.926 no
C20 C21 1.393(5) yes
C20 H201 0.937 no
C21 C22 1.383(5) yes
C21 C24 1.503(5) yes
C22 C23 1.372(5) yes
C22 H221 0.924 no
C23 H231 0.950 no
C24 H241 0.950 no
C24 H242 0.953 no
C24 H243 0.961 no
C25 C26 1.527(4) yes
C25 C29 1.504(5) yes
C25 H251 0.973 no
C25 H252 0.962 no
C26 C27 1.510(4) yes
C26 H261 0.973 no
C27 C28 1.482(4) yes
C27 H271 0.962 no
C28 H281 0.971 no
C28 H282 0.964 no
C29 C30 1.389(5) yes
C29 C34 1.391(5) yes
C30 C31 1.389(5) yes
C31 C32 1.380(6) yes
C31 H311 0.934 no
C32 C33 1.375(6) yes
C32 H321 0.943 no
C33 C34 1.383(5) yes
C33 H331 0.935 no
C34 H341 0.926 no
C35 C36 1.379(5) yes
C35 C40 1.382(5) yes
C36 C37 1.380(5) yes
C36 H361 0.935 no
C37 C38 1.374(6) yes
C37 H371 0.916 no
C38 C39 1.386(6) yes
C38 C41 1.511(6) yes
C39 C40 1.380(6) yes
C39 H391 0.949 no
C40 H401 0.936 no
C41 H411 0.961 no
C41 H412 0.951 no
C41 H413 0.966 no
C42 C43 1.383(5) yes
C42 C47 1.390(5) yes
C43 C44 1.382(5) yes
C43 H431 0.923 no
C44 C45 1.380(6) yes
C44 H441 0.932 no
C45 C46 1.386(6) yes
C45 C48 1.520(6) yes
C46 C47 1.383(5) yes
C46 H461 0.935 no
C47 H471 0.934 no
C48 H481 0.962 no
C48 H482 0.960 no
C48 H483 0.958 no

loop_
_geom_contact_atom_site_label_1
_geom_contact_atom_site_label_2
_geom_contact_distance
_geom_contact_site_symmetry_2
_geom_contact_publ_flag
Br2 O4 3.244(2) . no
O1 C4 3.466(4) 1_455 no
O2 N3 2.851(3) 2_646 no
O2 C41 3.449(5) . no
O2 O6 3.456(3) 2_646 no
O2 C34 3.589(4) 2_646 no
O3 C48 3.418(6) 1_655 no
O3 C17 3.440(6) 2_655 no
O3 C22 3.477(4) 1_655 no
O4 C48 3.286(5) 1_655 no
O4 C46 3.331(4) . no
O4 C47 3.582(4) . no
O5 C28 3.412(4) 1_455 no
O6 N1 2.939(3) 2_656 no
O7 C8 3.463(5) 1_565 no
O8 C20 3.329(4) 2_655 no
O8 C19 3.513(4) 2_655 no
O8 C44 3.520(4) 1_655 no
N2 C22 3.534(4) 1_655 no
C1 C12 3.493(5) 1_655 no
C5 C12 3.543(5) 1_655 no
C6 C13 3.596(5) 1_655 no
C17 C21 3.345(6) 2_545 no
C17 C22 3.529(6) 2_545 no
C17 C20 3.588(6) 2_545 no
C24 C42 3.592(5) 2_545 no
C24 C47 3.595(5) 2_545 no
C25 C36 3.549(5) 1_655 no

loop_
_geom_hbond_atom_site_label_D
_geom_hbond_atom_site_label_H
_geom_hbond_atom_site_label_A
_geom_hbond_site_symmetry_A
_geom_hbond_angle_DHA
_geom_hbond_distance_DH
_geom_hbond_distance_HA
_geom_hbond_distance_DA
_geom_hbond_publ_flag
N1 H1 O6 2_646 168 0.87 2.09 2.939(5) yes
N3 H3 O2 2_656 176 0.84 2.01 2.851(5) yes

loop_
_geom_torsion_atom_site_label_1
_geom_torsion_atom_site_label_2
_geom_torsion_atom_site_label_3
_geom_torsion_atom_site_label_4
_geom_torsion
_geom_torsion_publ_flag
Br1 C6 C5 C1 -1.0(5) no
Br1 C6 C5 C10 -179.0(3) no
Br1 C6 C7 C8 178.5(3) no
Br2 C30 C29 C25 -0.8(5) no
Br2 C30 C29 C34 -179.3(3) no
Br2 C30 C31 C32 178.4(4) no
S1 N1 C2 C1 -134.4(2) no
S1 N1 C2 C3 99.8(2) no
S1 C11 C12 C13 -179.4(3) no
S1 C11 C16 C15 179.5(3) no
S2 N2 C3 C2 131.6(2) no
S2 N2 C3 C4 -109.4(2) no
S2 N2 C4 C3 104.9(2) no
S2 C18 C19 C20 175.6(3) no
S2 C18 C23 C22 -176.0(3) no
S3 N3 C26 C25 -138.2(2) no
S3 N3 C26 C27 95.2(3) no
S3 C35 C36 C37 177.9(3) no
S3 C35 C40 C39 -177.9(3) no
S4 N4 C27 C26 132.5(2) no
S4 N4 C27 C28 -107.9(2) no
S4 N4 C28 C27 104.7(2) no
S4 C42 C43 C44 179.4(3) no
S4 C42 C47 C46 -179.7(3) no
O1 S1 N1 C2 -54.0(3) no
O1 S1 C11 C12 12.8(3) no
O1 S1 C11 C16 -168.3(3) no
O2 S1 N1 C2 177.2(2) no
O2 S1 C11 C12 142.3(3) no
O2 S1 C11 C16 -38.8(3) no
O3 S2 N2 C3 171.6(2) no
O3 S2 N2 C4 103.4(2) no
O3 S2 C18 C19 29.7(3) no
O3 S2 C18 C23 -154.4(2) no
O4 S2 N2 C3 40.8(2) no
O4 S2 N2 C4 -27.4(3) no
O4 S2 C18 C19 162.3(3) no
O4 S2 C18 C23 -21.7(3) no
O5 S3 N3 C26 -53.7(3) no
O5 S3 C35 C36 16.0(3) no
O5 S3 C35 C40 -166.0(3) no
O6 S3 N3 C26 176.9(2) no
O6 S3 C35 C36 146.3(3) no
O6 S3 C35 C40 -35.7(3) no
O7 S4 N4 C27 34.0(2) no
O7 S4 N4 C28 -33.6(3) no
O7 S4 C42 C43 -11.8(3) no
O7 S4 C42 C47 168.8(3) no
O8 S4 N4 C27 164.0(2) no
O8 S4 N4 C28 96.4(3) no
O8 S4 C42 C43 -143.5(3) no
O8 S4 C42 C47 37.1(3) no
N1 S1 C11 C12 -103.6(3) no
N1 S1 C11 C16 75.3(3) no
N1 C2 C1 C5 67.2(3) no
N1 C2 C3 N2 -178.9(2) no
N1 C2 C3 C4 111.7(3) no
N2 S2 C18 C19 -81.3(3) no
N2 S2 C18 C23 94.7(3) no
N2 C3 C2 C1 56.7(3) no
N2 C4 C3 C2 99.4(3) no
N3 S3 C35 C36 -99.9(3) no
N3 S3 C35 C40 78.1(3) no
N3 C26 C25 C29 67.9(3) no
N3 C26 C27 N4 -174.9(2) no
N3 C26 C27 C28 114.8(3) no
N4 S4 C42 C43 104.9(3) no
N4 S4 C42 C47 -74.5(3) no
N4 C27 C26 C25 60.3(3) no
N4 C28 C27 C26 100.1(3) no
C1 C2 C3 C4 -12.7(4) no
C1 C5 C6 C7 177.4(3) no
C1 C5 C10 C9 -177.8(3) no
C2 N1 S1 C11 62.0(3) no
C2 C1 C5 C6 75.1(4) no
C2 C1 C5 C10 -107.0(4) no
C2 C3 N2 C4 -119.0(3) no
C3 N2 S2 C18 -74.4(2) no
C3 C2 C1 C5 -170.0(3) no
C4 N2 S2 C18 -142.6(2) no
C5 C6 C7 C8 0.1(6) no
C5 C10 C9 C8 0.7(6) no
C6 C5 C10 C9 0.2(5) no
C6 C7 C8 C9 0.8(7) no
C7 C6 C5 C10 -0.6(6) no
C7 C8 C9 C10 -1.2(7) no
C11 C12 C13 C14 -1.0(6) no
C11 C16 C15 C14 0.7(6) no
C12 C11 C16 C15 -1.6(6) no
C12 C13 C14 C15 0.1(6) no
C12 C13 C14 C17 179.9(4) no
C13 C12 C11 C16 1.8(5) no
C13 C14 C15 C16 0.0(6) no
C16 C15 C14 C17 -179.7(4) no
C18 C19 C20 C21 0.3(5) no
C18 C23 C22 C21 0.5(5) no
C19 C18 C23 C22 -0.0(5) no
C19 C20 C21 C22 0.2(5) no
C19 C20 C21 C24 179.1(3) no
C20 C19 C18 C23 -0.3(5) no
C20 C21 C22 C23 -0.5(5) no
C23 C22 C21 C24 -179.5(3) no
C25 C26 C27 C28 -9.9(4) no
C25 C29 C30 C31 178.0(4) no
C25 C29 C34 C33 -178.0(4) no
C26 N3 S3 C35 61.1(3) no
C26 C25 C29 C30 75.4(4) no
C26 C25 C29 C34 -106.2(3) no
C26 C27 N4 C28 -119.6(3) no
C27 N4 S4 C42 -81.2(2) no
C27 C26 C25 C29 -168.4(3) no
C28 N4 S4 C42 -148.8(3) no
C29 C30 C31 C32 -0.4(7) no
C29 C34 C33 C32 0.4(7) no
C30 C29 C34 C33 0.5(6) no
C30 C31 C32 C33 1.3(7) no
C31 C30 C29 C34 -0.5(6) no
C31 C32 C33 C34 -1.3(7) no
C35 C36 C37 C38 0.5(6) no
C35 C40 C39 C38 -0.7(7) no
C36 C35 C40 C39 0.1(6) no
C36 C37 C38 C39 -1.1(6) no
C36 C37 C38 C41 179.5(4) no
C37 C36 C35 C40 0.0(5) no
C37 C38 C39 C40 1.2(7) no
C40 C39 C38 C41 -179.4(5) no
C42 C43 C44 C45 0.5(5) no
C42 C47 C46 C45 0.2(6) no
C43 C42 C47 C46 0.9(5) no
C43 C44 C45 C46 0.6(6) no
C43 C44 C45 C48 -178.3(4) no
C44 C43 C42 C47 -1.2(5) no
C44 C45 C46 C47 -0.9(6) no
C47 C46 C45 C48 177.9(4) no
